data_2300008
loop_
_publ_author_name
'Bolotina, Nadezhda B.'
'Zhurova, Elizabeth'
'Pinkerton, A. Alan'

_publ_section_title
;
 Energetic materials: variable-temperature crystal structure of \b-NTO
;
_journal_issue 2
_journal_name_full 'Journal of Applied Crystallography'
_journal_page_first 280
_journal_page_last 285
_journal_paper_doi 10.1107/S002188980300092X
_journal_volume 36
_journal_year 2003
_chemical_formula_structural C2H2N4O3
_chemical_formula_sum 'C2 H2 N4 O3'
_chemical_formula_weight 130.08
_chemical_name_systematic
;
  5-nitro-2,4-dihydro-3H-1,2,4,-triazol-3-one
;
_space_group_IT_number 14
_symmetry_cell_setting monoclinic
_symmetry_space_group_name_Hall '-P 2ybc'
_symmetry_space_group_name_H-M 'P 1 21/c 1'
_atom_sites_solution_hydrogens geom
_atom_sites_solution_primary direct
_atom_sites_solution_secondary difmap
_audit_creation_method SHELXTL
_cell_angle_alpha 90.00
_cell_angle_beta 100.8700(10)
_cell_angle_gamma 90.00
_cell_formula_units_Z 4
_cell_length_a 9.3207(4)
_cell_length_b 5.5215(2)
_cell_length_c 9.1102(3)
_cell_measurement_reflns_used 165
_cell_measurement_temperature 298.0(10)
_cell_measurement_theta_max 28.27
_cell_measurement_theta_min 1.76
_cell_volume 460.44(3)
_computing_cell_refinement 'Bruker SAINT'
_computing_data_collection 'Bruker SMART'
_computing_data_reduction 'Bruker SAINT'
_computing_molecular_graphics 'Bruker SHELXTL'
_computing_publication_material 'Bruker SHELXTL'
_computing_structure_refinement 'Bruker SHELXTL'
_computing_structure_solution 'Bruker SHELXTL'
_diffrn_ambient_temperature 298.0(10)
_diffrn_measurement_device 'Bruker Platform'
_diffrn_measurement_method \w-scan
_diffrn_radiation_monochromator graphite
_diffrn_radiation_source 'fine-focus sealed tube'
_diffrn_radiation_type AgK\a
_diffrn_radiation_wavelength 0.56086
_diffrn_reflns_av_R_equivalents 0.0498
_diffrn_reflns_av_sigmaI/netI 0.0441
_diffrn_reflns_limit_h_max 9
_diffrn_reflns_limit_h_min -15
_diffrn_reflns_limit_k_max 7
_diffrn_reflns_limit_k_min -8
_diffrn_reflns_limit_l_max 12
_diffrn_reflns_limit_l_min -12
_diffrn_reflns_number 1691
_diffrn_reflns_theta_max 28.27
_diffrn_reflns_theta_min 1.76
_exptl_absorpt_coefficient_mu 0.102
_exptl_absorpt_correction_T_max 1.000000
_exptl_absorpt_correction_T_min 0.560140
_exptl_absorpt_correction_type multi-scan
_exptl_absorpt_process_details '(SADABS; Sheldrick, 1996)'
_exptl_crystal_colour colorless
_exptl_crystal_density_diffrn 1.876
_exptl_crystal_description plate-like
_exptl_crystal_F_000 264
_exptl_crystal_size_max 0.24
_exptl_crystal_size_mid 0.08
_exptl_crystal_size_min 0.02
_refine_diff_density_max 0.348
_refine_diff_density_min -0.271
_refine_ls_extinction_method none
_refine_ls_goodness_of_fit_all 1.105
_refine_ls_goodness_of_fit_obs 1.105
_refine_ls_matrix_type full
_refine_ls_number_parameters 90
_refine_ls_number_reflns 578
_refine_ls_number_restraints 0
_refine_ls_restrained_S_all 1.105
_refine_ls_restrained_S_obs 1.105
_refine_ls_R_factor_all 0.0438
_refine_ls_R_factor_obs 0.0438
_refine_ls_shift/esd_max 0.002
_refine_ls_shift/esd_mean 0.000
_refine_ls_structure_factor_coef Fsqd
_refine_ls_weighting_details 'w=1/[\s^2^(Fo^2^)+(0.0767P)^2^+0.0000P] where P=(Fo^2^+2Fc^2^)/3'
_refine_ls_weighting_scheme calc
_refine_ls_wR_factor_all 0.1081
_refine_ls_wR_factor_obs 0.1081
_reflns_number_observed 578
_reflns_number_total 578
_reflns_observed_criterion >2sigma(I)
_cod_data_source_file do0018.cif
_cod_data_source_block 298
_cod_depositor_comments
;
The following automatic conversions were performed:
'_symmetry_cell_setting' value 'Monoclinic' changed to 'monoclinic'
according to '/home/saulius/struct/CIF-dictionaries/cif_core.dic'
dictionary named 'cif_core.dic' version 2.4.1 from 2010-06-29.

Automatic conversion script
Id: cif_fix_enum 1527 2010-12-29 10:47:43Z saulius 

The following automatic conversions were performed:

'_symmetry_cell_setting' value 'Monoclinic' changed to 'monoclinic'
according to /home/saulius/struct/CIF-dictionaries/cif_core.dic
dictionary named 'cif_core.dic' version 2.4.1 from 2010-06-29.

Automatic conversion script
Id: cif_fix_values 1715 2011-07-08 13:25:40Z adriana 

The following automatic conversions were performed:

'_refine_ls_weighting_scheme' value 'calc
w=1/[\s^2^(Fo^2^)+(0.0767P)^2^+0.0000P] where P=(Fo^2^+2Fc^2^)/3' was
changed to 'calc'. New tag '_refine_ls_weighting_details' was
created. The value of the new tag was set to
'w=1/[\s^2^(Fo^2^)+(0.0767P)^2^+0.0000P] where P=(Fo^2^+2Fc^2^)/3'.

Automatic conversion script
Id: cif_fix_values 3143 2015-03-26 13:38:13Z robertas 
;
_cod_original_sg_symbol_H-M 'P 21/c'
_cod_database_code 2300008
_cod_database_fobs_code 2300008

loop_
_symmetry_equiv_pos_as_xyz
'x, y, z'
'-x, y+1/2, -z+1/2'
'-x, -y, -z'
'x, -y-1/2, z-1/2'

loop_
_atom_site_aniso_label
_atom_site_aniso_U_11
_atom_site_aniso_U_22
_atom_site_aniso_U_33
_atom_site_aniso_U_12
_atom_site_aniso_U_13
_atom_site_aniso_U_23
N2 0.0187(11) 0.031(2) 0.0399(15) -0.0029(13) 0.0040(10) -0.0060(15)
O3 0.0236(10) 0.039(2) 0.0363(12) 0.0065(10) 0.0028(9) -0.0095(11)
N1 0.0239(13) 0.025(2) 0.0349(15) 0.0036(11) 0.0059(11) -0.0004(13)
N4 0.0171(11) 0.025(2) 0.0294(14) -0.0038(11) 0.0027(10) -0.0020(12)
C3 0.0178(11) 0.035(2) 0.0248(14) -0.0019(15) 0.0009(10) 0.0057(15)
O5B 0.0472(15) 0.039(2) 0.047(2) -0.0164(13) 0.0095(11) -0.0089(13)
O5A 0.0436(14) 0.060(2) 0.056(2) 0.0145(13) 0.0104(12) -0.0222(14)
N5 0.0374(14) 0.028(2) 0.0287(14) 0.0016(14) 0.0037(11) -0.0006(14)
C5 0.0241(13) 0.023(2) 0.0241(13) 0.0001(12) 0.0029(10) -0.0005(14)

loop_
_atom_site_label
_atom_site_fract_x
_atom_site_fract_y
_atom_site_fract_z
_atom_site_U_iso_or_equiv
_atom_site_thermal_displace_type
_atom_site_calc_flag
_atom_site_refinement_flags
_atom_site_occupancy
_atom_site_disorder_group
_atom_site_type_symbol
N2 0.6540(3) 0.7414(6) 0.2357(3) 0.0301(7) Uani d . 1 . N
H2 0.586(4) 0.641(7) 0.201(4) 0.037(10) Uiso d . 1 . H
O3 0.8626(2) 0.5938(4) 0.1612(2) 0.0334(6) Uani d . 1 . O
N1 0.6163(2) 0.9308(5) 0.3172(3) 0.0278(6) Uani d . 1 . N
N4 0.8523(3) 0.9441(5) 0.3060(3) 0.0240(6) Uani d . 1 . N
H4 0.940(4) 0.990(8) 0.316(4) 0.044(11) Uiso d . 1 . H
C3 0.7986(3) 0.7430(7) 0.2253(3) 0.0262(7) Uani d . 1 . C
O5B 0.8705(3) 1.3544(5) 0.4762(3) 0.0442(7) Uani d . 1 . O
O5A 0.6424(3) 1.3238(6) 0.4944(3) 0.0528(9) Uani d . 1 . O
N5 0.7519(3) 1.2566(6) 0.4496(3) 0.0318(7) Uani d . 1 . N
C5 0.7385(3) 1.0437(6) 0.3568(3) 0.0240(6) Uani d . 1 . C

loop_
_atom_type_symbol
_atom_type_description
_atom_type_scat_dispersion_real
_atom_type_scat_dispersion_imag
_atom_type_scat_source
C C 0.0015 0.0009 'International Tables Vol C Tables 4.2.6.8 and 6.1.1.4'
H H 0.0000 0.0000 'International Tables Vol C Tables 4.2.6.8 and 6.1.1.4'
N N 0.0030 0.0019 'International Tables Vol C Tables 4.2.6.8 and 6.1.1.4'
O O 0.0056 0.0036 'International Tables Vol C Tables 4.2.6.8 and 6.1.1.4'

loop_
_geom_angle_atom_site_label_1
_geom_angle_atom_site_label_2
_geom_angle_atom_site_label_3
_geom_angle
N1 N2 C3 113.0(3)
C5 N1 N2 102.6(2)
C5 N4 C3 106.4(2)
O3 C3 N2 127.0(3)
O3 C3 N4 129.5(3)
N2 C3 N4 103.5(3)
O5B N5 O5A 125.7(3)
O5B N5 C5 117.1(3)
O5A N5 C5 117.2(3)
N1 C5 N4 114.6(3)
N1 C5 N5 122.2(3)
N4 C5 N5 123.1(2)

loop_
_geom_bond_atom_site_label_1
_geom_bond_atom_site_label_2
_geom_bond_site_symmetry_2
_geom_bond_distance
_geom_bond_publ_flag
N2 N1 . 1.366(4) ?
N2 C3 . 1.369(4) ?
O3 C3 . 1.228(4) ?
N1 C5 . 1.290(4) ?
N4 C5 . 1.352(4) ?
N4 C3 . 1.373(4) ?
O5B N5 . 1.212(3) ?
O5A N5 . 1.226(3) ?
N5 C5 . 1.440(4) ?

loop_
_cod_related_entry_id
_cod_related_entry_database
_cod_related_entry_code
1 ChemSpider 2696109
